data_7233127
loop_
_publ_author_name
'Xue-Jun Zhou'
'Cheng Chen'
'Cai-Xia Ren'
'Jian-Ke Sun'
'Jie Zhang'

_publ_section_title
;
 Tunable solid-state photoluminescence based on proton-triggered
 structural transformation of 4,4'-bipyridinium derivative
;
_journal_name_full 'Journal of Materials Chemistry C'
_journal_page_first 744
_journal_page_last 750
_journal_paper_doi 10.1039/C2TC00111J
_journal_volume 1
_journal_year 2013
_chemical_formula_moiety 'C18 H20 Cl2 N2 O12'
_chemical_formula_sum 'C18 H20 Cl2 N2 O12'
_chemical_formula_weight 527.26
_space_group_IT_number 2
_space_group_name_Hall '-P 1'
_space_group_name_H-M_alt 'P -1'
_symmetry_cell_setting triclinic
_symmetry_space_group_name_H-M 'P -1'
_atom_sites_solution_hydrogens geom
_atom_sites_solution_primary direct
_atom_sites_solution_secondary difmap
_cell_angle_alpha 96.509(7)
_cell_angle_beta 93.700(14)
_cell_angle_gamma 93.897(10)
_cell_formula_units_Z 2
_cell_length_a 7.1914(4)
_cell_length_b 7.9109(4)
_cell_length_c 20.1775(11)
_cell_measurement_reflns_used 2226
_cell_measurement_temperature 293(2)
_cell_measurement_theta_max 27.4934
_cell_measurement_theta_min 2.0372
_cell_volume 1134.85(11)
_computing_cell_refinement 'CrystalClear (Rigaku Inc., 2007)'
_computing_data_collection 'CrystalClear (Rigaku Inc., 2007)'
_computing_data_reduction 'CrystalClear (Rigaku Inc., 2007)'
_computing_structure_refinement 'SHELXL-97 (Sheldrick, 1997)'
_computing_structure_solution 'SHELXS-97 (Sheldrick, 1990)'
_diffrn_ambient_temperature 293(2)
_diffrn_measured_fraction_theta_full 0.952
_diffrn_measured_fraction_theta_max 0.952
_diffrn_measurement_device_type Saturn70
_diffrn_measurement_method CCD_Profile_fitting
_diffrn_radiation_monochromator graphite
_diffrn_radiation_source 'fine-focus sealed tube'
_diffrn_radiation_type MoK\a
_diffrn_radiation_wavelength 0.71073
_diffrn_reflns_av_R_equivalents 0.0183
_diffrn_reflns_av_sigmaI/netI 0.0274
_diffrn_reflns_limit_h_max 8
_diffrn_reflns_limit_h_min -8
_diffrn_reflns_limit_k_max 9
_diffrn_reflns_limit_k_min -9
_diffrn_reflns_limit_l_max 24
_diffrn_reflns_limit_l_min -24
_diffrn_reflns_number 7578
_diffrn_reflns_theta_full 25.50
_diffrn_reflns_theta_max 25.50
_diffrn_reflns_theta_min 2.04
_diffrn_standards_decay_% <1.0
_exptl_absorpt_coefficient_mu 0.353
_exptl_absorpt_correction_T_max 1.0000
_exptl_absorpt_correction_T_min 0.9313
_exptl_absorpt_correction_type multi-scan
_exptl_crystal_colour Colorless
_exptl_crystal_density_diffrn 1.543
_exptl_crystal_density_method 'not measured'
_exptl_crystal_description plate
_exptl_crystal_F_000 544
_exptl_crystal_size_max 0.15
_exptl_crystal_size_mid 0.08
_exptl_crystal_size_min 0.02
_refine_diff_density_max 0.405
_refine_diff_density_min -0.340
_refine_diff_density_rms 0.048
_refine_ls_extinction_method none
_refine_ls_goodness_of_fit_ref 1.014
_refine_ls_hydrogen_treatment mixed
_refine_ls_matrix_type full
_refine_ls_number_parameters 394
_refine_ls_number_reflns 4035
_refine_ls_number_restraints 738
_refine_ls_restrained_S_all 1.264
_refine_ls_R_factor_all 0.0859
_refine_ls_R_factor_gt 0.0675
_refine_ls_shift/su_max 0.000
_refine_ls_shift/su_mean 0.000
_refine_ls_structure_factor_coef Fsqd
_refine_ls_weighting_details 'calc w=1/[\s^2^(Fo^2^)+(0.0080P)^2^+1.8000P] where P=(Fo^2^+2Fc^2^)/3'
_refine_ls_weighting_scheme calc
_refine_ls_wR_factor_gt 0.1189
_refine_ls_wR_factor_ref 0.1275
_reflns_number_gt 3044
_reflns_number_total 4035
_reflns_threshold_expression >2sigma(I)
_cod_data_source_file J-Chem-Mater-C-2013-1-744-1.cif
_cod_data_source_block H2L(3)
_cod_depositor_comments
;
The following automatic conversions were performed:

data item '_exptl_absorpt_correction_type' value 'Multi-scan' was
changed to 'multi-scan' in accordance with the built-in table derived
from the CIF Core dictionary named 'cif_core.dic' version 2.4.5 last
updated on 2014-11-21.

Automatic conversion script
Id: cif_fix_values 6909 2019-04-08 15:41:33Z antanas 
;
_cod_original_cell_volume 1134.84(11)
_cod_original_sg_symbol_H-M P-1
_cod_database_code 7233127

loop_
_symmetry_equiv_pos_as_xyz
'x, y, z'
'-x, -y, -z'

loop_
_atom_site_label
_atom_site_type_symbol
_atom_site_fract_x
_atom_site_fract_y
_atom_site_fract_z
_atom_site_U_iso_or_equiv
_atom_site_adp_type
_atom_site_occupancy
_atom_site_symmetry_multiplicity
_atom_site_calc_flag
_atom_site_refinement_flags
_atom_site_disorder_assembly
_atom_site_disorder_group
O1 O 0.1750(4) 0.1669(4) 0.01060(16) 0.0696(9) Uani 1 1 d . . .
O2 O 0.1235(5) 0.2652(4) -0.08725(15) 0.0708(9) Uani 1 1 d . . .
H2 H 0.0793 0.1671 -0.0984 0.085 Uiso 1 1 calc R . .
N1 N 0.3089(5) 0.7006(5) 0.21644(16) 0.0553(8) Uani 1 1 d . . .
N2 N -0.4654(6) 0.7529(7) 0.40592(19) 0.0777(12) Uani 1 1 d . . .
H2A H -0.5656 0.7577 0.4269 0.093 Uiso 1 1 calc R . .
C1 C 0.1793(5) 0.2843(5) -0.0228(2) 0.0542(10) Uani 1 1 d . . .
C2 C 0.2454(5) 0.4619(5) 0.0040(2) 0.0476(9) Uani 1 1 d . . .
C3 C 0.2387(6) 0.5961(5) -0.0345(2) 0.0542(10) Uani 1 1 d . . .
H3 H 0.1915 0.5766 -0.0789 0.065 Uiso 1 1 calc R . .
C4 C 0.3024(6) 0.7591(5) -0.0066(2) 0.0603(11) Uani 1 1 d . . .
H4 H 0.2969 0.8493 -0.0323 0.072 Uiso 1 1 calc R . .
C5 C 0.3736(6) 0.7888(5) 0.0589(2) 0.0596(11) Uani 1 1 d . . .
H5 H 0.4163 0.8989 0.0772 0.072 Uiso 1 1 calc R . .
C6 C 0.3822(5) 0.6552(5) 0.0978(2) 0.0528(10) Uani 1 1 d . . .
C7 C 0.3186(5) 0.4927(5) 0.0698(2) 0.0512(10) Uani 1 1 d . . .
H7 H 0.3249 0.4025 0.0955 0.061 Uiso 1 1 calc R . .
C8 C 0.4619(6) 0.6861(7) 0.1694(2) 0.0689(13) Uani 1 1 d . . .
H8A H 0.5360 0.5928 0.1791 0.083 Uiso 1 1 calc R . .
H8B H 0.5434 0.7904 0.1759 0.083 Uiso 1 1 calc R . .
C9 C 0.2301(7) 0.8470(6) 0.2274(2) 0.0703(13) Uani 1 1 d . . .
H9 H 0.2761 0.9413 0.2082 0.084 Uiso 1 1 calc R . .
C10 C 0.0822(7) 0.8616(6) 0.2665(2) 0.0663(12) Uani 1 1 d . . .
H10 H 0.0285 0.9653 0.2732 0.080 Uiso 1 1 calc R . .
C11 C 0.0120(5) 0.7245(5) 0.29596(18) 0.0483(9) Uani 1 1 d . . .
C12 C 0.0999(7) 0.5754(6) 0.2844(2) 0.0713(13) Uani 1 1 d . . .
H12 H 0.0587 0.4798 0.3039 0.086 Uiso 1 1 calc R . .
C13 C 0.2465(7) 0.5663(6) 0.2448(3) 0.0731(13) Uani 1 1 d . . .
H13 H 0.3036 0.4645 0.2376 0.088 Uiso 1 1 calc R . .
C14 C -0.1532(6) 0.7355(5) 0.33672(18) 0.0505(9) Uani 1 1 d . . .
C15 C -0.2328(7) 0.8874(6) 0.3513(3) 0.0766(14) Uani 1 1 d . . .
H15 H -0.1795 0.9868 0.3375 0.092 Uiso 1 1 calc R . .
C16 C -0.3904(8) 0.8925(8) 0.3860(3) 0.0870(16) Uani 1 1 d . . .
H16 H -0.4442 0.9953 0.3955 0.104 Uiso 1 1 calc R . .
C17 C -0.3912(8) 0.6059(8) 0.3946(3) 0.0916(17) Uani 1 1 d . . .
H17 H -0.4459 0.5095 0.4101 0.110 Uiso 1 1 calc R . .
C18 C -0.2340(7) 0.5938(6) 0.3600(3) 0.0786(15) Uani 1 1 d . . .
H18 H -0.1819 0.4895 0.3524 0.094 Uiso 1 1 calc R . .
Cl1 Cl 0.64270(17) 0.21363(15) 0.21947(6) 0.0668(3) Uani 1 1 d D . .
Cl2 Cl 0.18658(19) 0.24405(18) 0.42654(7) 0.0778(4) Uani 1 1 d D . .
O3 O 0.7660(10) 0.3357(10) 0.2025(3) 0.159(4) Uani 0.754(8) 1 d PDU A 1
O4 O 0.6077(13) 0.2391(9) 0.2861(3) 0.156(4) Uani 0.754(8) 1 d PDU A 1
O5 O 0.4710(8) 0.2107(8) 0.1813(4) 0.143(3) Uani 0.754(8) 1 d PDU A 1
O6 O 0.7032(10) 0.0505(7) 0.2068(4) 0.146(3) Uani 0.754(8) 1 d PDU A 1
O3B O 0.525(3) 0.166(3) 0.2661(9) 0.183(11) Uani 0.246(8) 1 d PDU A 2
O4B O 0.634(3) 0.3857(11) 0.2140(11) 0.161(10) Uani 0.246(8) 1 d PDU A 2
O5B O 0.604(3) 0.118(2) 0.1592(6) 0.151(9) Uani 0.246(8) 1 d PDU A 2
O6B O 0.8267(15) 0.193(2) 0.2431(11) 0.148(9) Uani 0.246(8) 1 d PDU A 2
O7 O 0.3819(7) 0.2651(13) 0.4384(4) 0.131(4) Uani 0.661(12) 1 d PDU B 1
O8 O 0.1486(16) 0.2289(12) 0.3585(3) 0.146(4) Uani 0.661(12) 1 d PDU B 1
O9 O 0.1361(17) 0.0862(13) 0.4484(6) 0.205(6) Uani 0.661(12) 1 d PDU B 1
O10 O 0.1043(19) 0.3707(16) 0.4600(5) 0.227(6) Uani 0.661(12) 1 d PDU B 1
O7B O 0.327(3) 0.169(2) 0.3979(11) 0.234(11) Uani 0.339(12) 1 d PDU B 2
O8B O 0.034(2) 0.250(2) 0.3813(9) 0.161(9) Uani 0.339(12) 1 d PDU B 2
O9B O 0.124(2) 0.1653(15) 0.4798(6) 0.099(5) Uani 0.339(12) 1 d PDU B 2
O10B O 0.244(3) 0.4156(12) 0.4516(6) 0.133(7) Uani 0.339(12) 1 d PDU B 2
O1W O 0.0374(5) 0.0484(4) 0.12376(18) 0.0783(10) Uani 1 1 d D . .
H1B H 0.077(7) 0.089(6) 0.0908(19) 0.118 Uiso 1 1 d D . .
H1C H -0.039(7) 0.105(6) 0.143(2) 0.118 Uiso 1 1 d D . .
O2W O 0.2164(9) 0.7639(12) 0.4657(4) 0.180(3) Uani 1 1 d D . .
H2C H 0.154(15) 0.840(10) 0.481(6) 0.270 Uiso 1 1 d D . .
H2D H 0.204(19) 0.673(8) 0.481(7) 0.270 Uiso 1 1 d D . .

loop_
_atom_site_aniso_label
_atom_site_aniso_U_11
_atom_site_aniso_U_22
_atom_site_aniso_U_33
_atom_site_aniso_U_23
_atom_site_aniso_U_13
_atom_site_aniso_U_12
O1 0.077(2) 0.0534(18) 0.081(2) 0.0187(16) 0.0164(17) 0.0017(15)
O2 0.077(2) 0.064(2) 0.069(2) 0.0043(16) 0.0084(17) -0.0065(17)
N1 0.048(2) 0.064(2) 0.054(2) 0.0037(17) 0.0072(15) 0.0081(17)
N2 0.056(3) 0.114(4) 0.063(2) 0.006(2) 0.0164(19) 0.001(2)
C1 0.039(2) 0.057(3) 0.069(3) 0.009(2) 0.0172(19) 0.0066(18)
C2 0.035(2) 0.051(2) 0.060(2) 0.0098(18) 0.0177(17) 0.0090(16)
C3 0.048(2) 0.058(3) 0.060(2) 0.011(2) 0.0181(19) 0.0119(19)
C4 0.062(3) 0.049(2) 0.076(3) 0.019(2) 0.022(2) 0.013(2)
C5 0.051(3) 0.051(2) 0.078(3) 0.000(2) 0.024(2) 0.0045(19)
C6 0.038(2) 0.060(3) 0.062(2) 0.003(2) 0.0172(18) 0.0088(18)
C7 0.042(2) 0.054(2) 0.063(3) 0.0146(19) 0.0171(19) 0.0105(18)
C8 0.047(3) 0.087(3) 0.073(3) 0.001(3) 0.014(2) 0.008(2)
C9 0.075(3) 0.056(3) 0.085(3) 0.014(2) 0.032(3) 0.007(2)
C10 0.077(3) 0.049(2) 0.078(3) 0.012(2) 0.030(3) 0.014(2)
C11 0.052(2) 0.051(2) 0.041(2) 0.0050(17) 0.0008(17) 0.0032(18)
C12 0.081(3) 0.056(3) 0.084(3) 0.023(2) 0.027(3) 0.016(2)
C13 0.075(3) 0.061(3) 0.089(3) 0.016(3) 0.024(3) 0.024(2)
C14 0.051(2) 0.057(2) 0.043(2) 0.0044(18) 0.0031(17) 0.0028(19)
C15 0.074(3) 0.072(3) 0.092(4) 0.026(3) 0.034(3) 0.019(3)
C16 0.079(4) 0.095(4) 0.096(4) 0.022(3) 0.032(3) 0.027(3)
C17 0.088(4) 0.090(4) 0.098(4) 0.010(3) 0.035(3) -0.016(3)
C18 0.084(4) 0.060(3) 0.093(4) 0.004(3) 0.032(3) -0.004(3)
Cl1 0.0741(8) 0.0631(7) 0.0644(7) 0.0075(5) 0.0079(6) 0.0102(6)
Cl2 0.0755(9) 0.0863(9) 0.0747(8) 0.0142(7) 0.0216(7) 0.0051(7)
O3 0.149(7) 0.183(8) 0.136(6) 0.056(6) 0.000(5) -0.093(6)
O4 0.230(10) 0.139(6) 0.090(5) -0.023(4) 0.057(5) -0.030(6)
O5 0.107(5) 0.114(5) 0.208(8) 0.054(5) -0.061(5) 0.009(4)
O6 0.137(6) 0.095(5) 0.202(8) -0.022(5) -0.001(5) 0.054(4)
O3B 0.18(2) 0.22(2) 0.147(19) 0.014(17) 0.075(17) -0.051(18)
O4B 0.20(2) 0.059(10) 0.23(2) 0.030(12) -0.015(18) 0.063(13)
O5B 0.19(2) 0.156(18) 0.084(12) -0.049(12) -0.023(13) -0.023(16)
O6B 0.108(14) 0.127(16) 0.207(19) 0.028(14) -0.059(13) 0.047(12)
O7 0.081(5) 0.170(9) 0.140(7) 0.004(6) 0.034(4) -0.019(5)
O8 0.221(12) 0.133(7) 0.081(5) 0.009(4) -0.001(6) 0.011(8)
O9 0.274(13) 0.163(10) 0.182(10) 0.098(9) 0.010(10) -0.068(9)
O10 0.236(13) 0.217(13) 0.237(11) -0.036(10) 0.107(10) 0.110(10)
O7B 0.21(2) 0.22(2) 0.28(2) -0.033(18) 0.099(18) 0.101(16)
O8B 0.154(15) 0.101(11) 0.220(18) 0.056(13) -0.099(13) -0.008(11)
O9B 0.108(10) 0.105(10) 0.089(9) 0.016(7) 0.052(7) -0.005(8)
O10B 0.171(15) 0.083(9) 0.131(11) -0.038(7) 0.067(10) -0.068(10)
O1W 0.080(3) 0.084(2) 0.071(2) 0.0062(19) 0.0167(18) -0.0007(19)
O2W 0.088(4) 0.301(9) 0.160(5) 0.023(6) 0.065(3) 0.034(5)

loop_
_atom_type_symbol
_atom_type_description
_atom_type_scat_dispersion_real
_atom_type_scat_dispersion_imag
_atom_type_scat_source
C C 0.0033 0.0016 'International Tables Vol C Tables 4.2.6.8 and 6.1.1.4'
H H 0.0000 0.0000 'International Tables Vol C Tables 4.2.6.8 and 6.1.1.4'
N N 0.0061 0.0033 'International Tables Vol C Tables 4.2.6.8 and 6.1.1.4'
O O 0.0106 0.0060 'International Tables Vol C Tables 4.2.6.8 and 6.1.1.4'
Cl Cl 0.1484 0.1585 'International Tables Vol C Tables 4.2.6.8 and 6.1.1.4'

loop_
_geom_angle_atom_site_label_1
_geom_angle_atom_site_label_2
_geom_angle_atom_site_label_3
_geom_angle
_geom_angle_site_symmetry_1
_geom_angle_site_symmetry_3
C1 O2 H2 109.5 . .
C9 N1 C13 119.8(4) . .
C9 N1 C8 119.5(4) . .
C13 N1 C8 120.6(4) . .
C16 N2 C17 121.6(5) . .
C16 N2 H2A 119.2 . .
C17 N2 H2A 119.2 . .
O1 C1 O2 122.5(4) . .
O1 C1 C2 123.7(4) . .
O2 C1 C2 113.8(4) . .
C7 C2 C3 119.4(4) . .
C7 C2 C1 118.1(4) . .
C3 C2 C1 122.5(4) . .
C4 C3 C2 119.8(4) . .
C4 C3 H3 120.1 . .
C2 C3 H3 120.1 . .
C5 C4 C3 120.4(4) . .
C5 C4 H4 119.8 . .
C3 C4 H4 119.8 . .
C4 C5 C6 120.3(4) . .
C4 C5 H5 119.9 . .
C6 C5 H5 119.9 . .
C7 C6 C5 119.2(4) . .
C7 C6 C8 120.2(4) . .
C5 C6 C8 120.7(4) . .
C6 C7 C2 120.9(4) . .
C6 C7 H7 119.5 . .
C2 C7 H7 119.5 . .
N1 C8 C6 110.9(3) . .
N1 C8 H8A 109.5 . .
C6 C8 H8A 109.5 . .
N1 C8 H8B 109.5 . .
C6 C8 H8B 109.5 . .
H8A C8 H8B 108.1 . .
N1 C9 C10 121.1(4) . .
N1 C9 H9 119.4 . .
C10 C9 H9 119.4 . .
C9 C10 C11 120.7(4) . .
C9 C10 H10 119.6 . .
C11 C10 H10 119.6 . .
C10 C11 C12 116.5(4) . .
C10 C11 C14 121.7(4) . .
C12 C11 C14 121.8(4) . .
C13 C12 C11 120.8(4) . .
C13 C12 H12 119.6 . .
C11 C12 H12 119.6 . .
N1 C13 C12 121.1(4) . .
N1 C13 H13 119.5 . .
C12 C13 H13 119.5 . .
C18 C14 C15 117.5(4) . .
C18 C14 C11 121.2(4) . .
C15 C14 C11 121.3(4) . .
C16 C15 C14 120.1(5) . .
C16 C15 H15 119.9 . .
C14 C15 H15 119.9 . .
N2 C16 C15 120.2(5) . .
N2 C16 H16 119.9 . .
C15 C16 H16 119.9 . .
N2 C17 C18 120.5(5) . .
N2 C17 H17 119.7 . .
C18 C17 H17 119.7 . .
C17 C18 C14 120.0(5) . .
C17 C18 H18 120.0 . .
C14 C18 H18 120.0 . .
O3 Cl1 O5B 100.4(9) . .
O3 Cl1 O3B 146.3(10) . .
O5B Cl1 O3B 111.9(7) . .
O3 Cl1 O4 112.2(4) . .
O5B Cl1 O4 147.4(8) . .
O3B Cl1 O4 35.8(9) . .
O3 Cl1 O4B 46.6(8) . .
O5B Cl1 O4B 111.2(7) . .
O3B Cl1 O4B 109.6(7) . .
O4 Cl1 O4B 91.1(10) . .
O3 Cl1 O6 112.5(4) . .
O5B Cl1 O6 58.5(9) . .
O3B Cl1 O6 93.0(11) . .
O4 Cl1 O6 107.6(4) . .
O4B Cl1 O6 157.4(10) . .
O3 Cl1 O6B 67.8(8) . .
O5B Cl1 O6B 109.4(7) . .
O3B Cl1 O6B 108.1(7) . .
O4 Cl1 O6B 85.2(10) . .
O4B Cl1 O6B 106.4(7) . .
O6 Cl1 O6B 63.9(7) . .
O3 Cl1 O5 110.6(4) . .
O5B Cl1 O5 56.5(9) . .
O3B Cl1 O5 81.2(10) . .
O4 Cl1 O5 107.9(4) . .
O4B Cl1 O5 79.6(8) . .
O6 Cl1 O5 105.7(4) . .
O6B Cl1 O5 165.8(8) . .
O7B Cl2 O10 155.9(9) . .
O7B Cl2 O8 72.1(9) . .
O10 Cl2 O8 114.0(5) . .
O7B Cl2 O9B 113.4(7) . .
O10 Cl2 O9B 78.8(7) . .
O8 Cl2 O9B 137.2(7) . .
O7B Cl2 O8B 112.1(7) . .
O10 Cl2 O8B 81.5(10) . .
O8 Cl2 O8B 41.8(9) . .
O9B Cl2 O8B 107.7(7) . .
O7B Cl2 O9 87.0(9) . .
O10 Cl2 O9 111.4(5) . .
O8 Cl2 O9 108.0(5) . .
O9B Cl2 O9 35.6(6) . .
O8B Cl2 O9 98.3(9) . .
O7B Cl2 O7 46.6(9) . .
O10 Cl2 O7 111.3(5) . .
O8 Cl2 O7 106.9(5) . .
O9B Cl2 O7 105.1(7) . .
O8B Cl2 O7 146.6(9) . .
O9 Cl2 O7 104.7(5) . .
O7B Cl2 O10B 110.2(7) . .
O10 Cl2 O10B 45.7(6) . .
O8 Cl2 O10B 110.4(8) . .
O9B Cl2 O10B 106.9(6) . .
O8B Cl2 O10B 106.2(6) . .
O9 Cl2 O10B 141.2(7) . .
O7 Cl2 O10B 69.6(7) . .
H1B O1W H1C 114(2) . .
H2C O2W H2D 116(3) . .

loop_
_geom_bond_atom_site_label_1
_geom_bond_atom_site_label_2
_geom_bond_distance
_geom_bond_site_symmetry_2
O1 C1 1.207(5) .
O2 C1 1.325(5) .
O2 H2 0.8200 .
N1 C9 1.326(5) .
N1 C13 1.328(5) .
N1 C8 1.501(5) .
N2 C16 1.311(6) .
N2 C17 1.315(7) .
N2 H2A 0.8600 .
C1 C2 1.482(6) .
C2 C7 1.385(5) .
C2 C3 1.386(5) .
C3 C4 1.382(6) .
C3 H3 0.9300 .
C4 C5 1.374(6) .
C4 H4 0.9300 .
C5 C6 1.388(6) .
C5 H5 0.9300 .
C6 C7 1.379(5) .
C6 C8 1.507(6) .
C7 H7 0.9300 .
C8 H8A 0.9700 .
C8 H8B 0.9700 .
C9 C10 1.367(6) .
C9 H9 0.9300 .
C10 C11 1.377(5) .
C10 H10 0.9300 .
C11 C12 1.380(6) .
C11 C14 1.490(5) .
C12 C13 1.364(6) .
C12 H12 0.9300 .
C13 H13 0.9300 .
C14 C18 1.371(6) .
C14 C15 1.376(6) .
C15 C16 1.371(7) .
C15 H15 0.9300 .
C16 H16 0.9300 .
C17 C18 1.369(7) .
C17 H17 0.9300 .
C18 H18 0.9300 .
Cl1 O3 1.353(4) .
Cl1 O5B 1.359(7) .
Cl1 O3B 1.370(8) .
Cl1 O4 1.379(5) .
Cl1 O4B 1.384(7) .
Cl1 O6 1.391(4) .
Cl1 O6B 1.404(7) .
Cl1 O5 1.410(4) .
Cl2 O7B 1.334(7) .
Cl2 O10 1.338(6) .
Cl2 O8 1.372(5) .
Cl2 O9B 1.385(7) .
Cl2 O8B 1.388(7) .
Cl2 O9 1.403(6) .
Cl2 O7 1.405(5) .
Cl2 O10B 1.417(7) .
O1W H1B 0.828(13) .
O1W H1C 0.823(13) .
O2W H2C 0.817(13) .
O2W H2D 0.818(13) .

loop_
_geom_hbond_atom_site_label_D
_geom_hbond_atom_site_label_H
_geom_hbond_atom_site_label_A
_geom_hbond_distance_DH
_geom_hbond_distance_HA
_geom_hbond_distance_DA
_geom_hbond_angle_DHA
_geom_hbond_site_symmetry_A
O2 H2 O1W 0.82 1.85 2.669(5) 175.8 2
N2 H2A O2W 0.86 1.80 2.656(6) 176.3 1_455
O1W H1B O1 0.828(13) 1.952(13) 2.779(5) 175(5) .
O1W H1C O6 0.823(13) 2.37(4) 3.018(8) 136(5) 1_455
O1W H1C O6B 0.823(13) 2.35(4) 3.08(2) 148(5) 1_455
O1W H1C O3 0.823(13) 2.61(2) 3.419(10) 169(5) 1_455
O2W H2C O9B 0.817(13) 2.20(9) 2.814(14) 132(11) 2_566
O2W H2C O9 0.817(13) 2.66(7) 3.369(16) 146(11) 2_566
O2W H2D O10 0.818(13) 2.60(11) 3.029(16) 114(10) 2_566
O2W H2D O10B 0.818(13) 2.10(8) 2.760(15) 137(12) .
O2W H2D O10 0.818(13) 2.43(8) 3.147(17) 146(14) .
